data_4021120
loop_
_publ_author_name
'Vladimir O. Smirnov'
'Sema L. Ioffe'
'Alexander A. Tishkov'
'Yulia A. Khomutova'
'Ivan D. Nesterov'
'Michael Yu. Antipin'
'William A. Smit'
'Vladimir A. Tartakovsky'

_publ_section_title
;
 New C-C Coupling Reaction of Cyclic Nitronates with Carbon
 Nucleophiles. Umpolung of the Conventional Reactivity of Nitronates
;
_journal_name_full 'Journal of Organic Chemistry'
_journal_page_first 8485
_journal_page_last 8488
_journal_paper_doi 10.1021/jo048944k
_journal_volume 69
_journal_year 2004
_chemical_formula_sum 'C21 H35 N O5 Si'
_chemical_formula_weight 409.59
_chemical_melting_point 359.15
_space_group_IT_number 14
_symmetry_cell_setting monoclinic
_symmetry_space_group_name_Hall '-P 2yn'
_symmetry_space_group_name_H-M 'P 1 21/n 1'
_cell_angle_alpha 90.00
_cell_angle_beta 95.40(3)
_cell_angle_gamma 90.00
_cell_formula_units_Z 4
_cell_length_a 6.1304(12)
_cell_length_b 21.194(4)
_cell_length_c 17.429(4)
_cell_measurement_temperature 110(2)
_cell_volume 2254.4(8)
_diffrn_ambient_temperature 110(2)
_exptl_crystal_density_diffrn 1.207
_cod_depositor_comments
;
The following automatic conversions were performed:
'_symmetry_cell_setting' value 'Monoclinic' changed to 'monoclinic'
according to '/home/saulius/struct/CIF-dictionaries/cif_core.dic'
dictionary named 'cif_core.dic' version 2.4.1 from 2010-06-29.

Automatic conversion script
Id: cif_fix_enum 1527 2010-12-29 10:47:43Z saulius 

The following automatic conversions were performed:

'_chemical_melting_point' value '86 C' was changed to '359.15' - it
was converted from degrees Celsius(C) to Kelvins(K).

Automatic conversion script
Id: cif_fix_values 1646 2011-03-28 12:23:43Z adriana 
;
_cod_original_sg_symbol_H-M 'P 21/n'
_cod_database_code 4021120

loop_
_symmetry_equiv_pos_as_xyz
'x, y, z'
'-x+1/2, y+1/2, -z+1/2'
'-x, -y, -z'
'x-1/2, -y-1/2, z-1/2'

loop_
_atom_site_label
_atom_site_type_symbol
_atom_site_fract_x
_atom_site_fract_y
_atom_site_fract_z
_atom_site_U_iso_or_equiv
_atom_site_adp_type
_atom_site_occupancy
_atom_site_symmetry_multiplicity
_atom_site_calc_flag
_atom_site_refinement_flags
_atom_site_disorder_assembly
_atom_site_disorder_group
O1 O 1.15405(16) 0.19575(4) 0.20191(5) 0.0224(2) Uani 1 1 d . . .
Si2 Si 0.88876(6) 0.061584(17) 0.23660(2) 0.01985(11) Uani 1 1 d . . .
O2 O 1.04376(17) 0.11981(4) 0.27855(6) 0.0234(2) Uani 1 1 d . . .
N2 N 0.98129(19) 0.18158(5) 0.25313(6) 0.0207(2) Uani 1 1 d . . .
O3 O 0.92310(17) 0.26784(5) 0.12931(6) 0.0265(2) Uani 1 1 d . . .
C3 C 1.0246(2) 0.22170(6) 0.32254(8) 0.0197(3) Uani 1 1 d . . .
H3A H 0.9164 0.2110 0.3584 0.024 Uiso 1 1 calc R . .
O4 O 1.1143(2) 0.14854(5) 0.46359(6) 0.0350(3) Uani 1 1 d . . .
C4 C 0.9802(2) 0.29017(6) 0.29442(7) 0.0205(3) Uani 1 1 d . . .
H4A H 0.8327 0.2910 0.2673 0.025 Uiso 1 1 calc R . .
O5 O 1.46679(19) 0.14119(5) 0.44001(6) 0.0353(3) Uani 1 1 d . . .
C5 C 1.1404(2) 0.30685(6) 0.23577(8) 0.0226(3) Uani 1 1 d . . .
H5A H 1.1052 0.3483 0.2144 0.027 Uiso 1 1 calc R . .
H5B H 1.2880 0.3084 0.2612 0.027 Uiso 1 1 calc R . .
C6 C 1.1302(2) 0.25840(6) 0.17104(8) 0.0227(3) Uani 1 1 d . . .
C7 C 1.2519(2) 0.21241(6) 0.36437(8) 0.0234(3) Uani 1 1 d . . .
H7A H 1.3519 0.2001 0.3271 0.028 Uiso 1 1 calc R . .
H7B H 1.3025 0.2524 0.3865 0.028 Uiso 1 1 calc R . .
C8 C 0.9800(2) 0.33514(6) 0.36222(8) 0.0218(3) Uani 1 1 d . . .
C9 C 0.8022(3) 0.33444(7) 0.40652(9) 0.0294(3) Uani 1 1 d . . .
H9A H 0.6863 0.3070 0.3936 0.035 Uiso 1 1 calc R . .
C10 C 0.7955(3) 0.37396(8) 0.46947(10) 0.0359(4) Uani 1 1 d . . .
H10A H 0.6751 0.3730 0.4982 0.043 Uiso 1 1 calc R . .
C11 C 0.9669(3) 0.41481(7) 0.48979(9) 0.0346(4) Uani 1 1 d . . .
H11A H 0.9630 0.4412 0.5323 0.042 Uiso 1 1 calc R . .
C12 C 1.1428(3) 0.41608(7) 0.44678(9) 0.0327(4) Uani 1 1 d . . .
H12A H 1.2585 0.4435 0.4603 0.039 Uiso 1 1 calc R . .
C13 C 1.1500(3) 0.37676(7) 0.38304(9) 0.0276(3) Uani 1 1 d . . .
H13A H 1.2700 0.3784 0.3542 0.033 Uiso 1 1 calc R . .
C14 C 0.8635(3) 0.22344(8) 0.07016(9) 0.0340(4) Uani 1 1 d . . .
H14A H 0.7214 0.2339 0.0455 0.051 Uiso 1 1 calc R . .
H14B H 0.8595 0.1819 0.0921 0.051 Uiso 1 1 calc R . .
H14C H 0.9691 0.2244 0.0329 0.051 Uiso 1 1 calc R . .
C15 C 1.3206(3) 0.26446(8) 0.12176(9) 0.0317(3) Uani 1 1 d . . .
H15A H 1.3072 0.2331 0.0819 0.048 Uiso 1 1 calc R . .
H15B H 1.4559 0.2584 0.1533 0.048 Uiso 1 1 calc R . .
H15C H 1.3190 0.3057 0.0989 0.048 Uiso 1 1 calc R . .
C16 C 0.5975(3) 0.08551(8) 0.22464(11) 0.0375(4) Uani 1 1 d . . .
H16A H 0.5791 0.1196 0.1884 0.056 Uiso 1 1 calc R . .
H16B H 0.5530 0.0990 0.2734 0.056 Uiso 1 1 calc R . .
H16C H 0.5092 0.0504 0.2059 0.056 Uiso 1 1 calc R . .
C17 C 0.9849(3) 0.04148(8) 0.14142(8) 0.0327(3) Uani 1 1 d . . .
H17A H 0.9559 0.0762 0.1066 0.049 Uiso 1 1 calc R . .
H17B H 0.9088 0.0047 0.1210 0.049 Uiso 1 1 calc R . .
H17C H 1.1395 0.0332 0.1476 0.049 Uiso 1 1 calc R . .
C18 C 0.9426(2) -0.00536(6) 0.30688(8) 0.0230(3) Uani 1 1 d . . .
C19 C 1.2608(3) 0.16376(6) 0.42712(8) 0.0253(3) Uani 1 1 d . . .
C20 C 1.5033(4) 0.09884(9) 0.50427(10) 0.0455(5) Uani 1 1 d . . .
H20A H 1.6533 0.0852 0.5091 0.068 Uiso 1 1 calc R . .
H20B H 1.4089 0.0628 0.4961 0.068 Uiso 1 1 calc R . .
H20C H 1.4721 0.1201 0.5506 0.068 Uiso 1 1 calc R . .
C21 C 0.8518(3) 0.01024(8) 0.38309(9) 0.0356(4) Uani 1 1 d . . .
H21A H 0.8803 -0.0242 0.4183 0.053 Uiso 1 1 calc R . .
H21B H 0.6966 0.0170 0.3744 0.053 Uiso 1 1 calc R . .
H21C H 0.9212 0.0477 0.4045 0.053 Uiso 1 1 calc R . .
C22 C 0.8320(3) -0.06556(7) 0.27328(11) 0.0366(4) Uani 1 1 d . . .
H22A H 0.8595 -0.0997 0.3091 0.055 Uiso 1 1 calc R . .
H22D H 0.8903 -0.0759 0.2256 0.055 Uiso 1 1 calc R . .
H22C H 0.6769 -0.0587 0.2641 0.055 Uiso 1 1 calc R . .
C23 C 1.1901(3) -0.01706(8) 0.32149(10) 0.0338(4) Uani 1 1 d . . .
H23A H 1.2165 -0.0512 0.3573 0.051 Uiso 1 1 calc R . .
H23B H 1.2607 0.0204 0.3425 0.051 Uiso 1 1 calc R . .
H23C H 1.2478 -0.0277 0.2738 0.051 Uiso 1 1 calc R . .

loop_
_atom_site_aniso_label
_atom_site_aniso_U_11
_atom_site_aniso_U_22
_atom_site_aniso_U_33
_atom_site_aniso_U_23
_atom_site_aniso_U_13
_atom_site_aniso_U_12
O1 0.0278(5) 0.0182(5) 0.0216(5) 0.0013(4) 0.0042(4) 0.0026(4)
Si2 0.0210(2) 0.01695(18) 0.02115(19) -0.00038(13) -0.00028(14) -0.00050(14)
O2 0.0311(5) 0.0133(4) 0.0243(5) 0.0014(4) -0.0054(4) 0.0006(4)
N2 0.0269(6) 0.0142(5) 0.0210(5) 0.0017(4) 0.0018(5) -0.0001(4)
O3 0.0324(6) 0.0264(5) 0.0204(5) 0.0010(4) 0.0004(4) 0.0059(4)
C3 0.0247(7) 0.0157(6) 0.0187(6) -0.0002(5) 0.0015(5) -0.0008(5)
O4 0.0428(7) 0.0362(6) 0.0255(5) 0.0066(5) 0.0003(5) -0.0058(5)
C4 0.0249(7) 0.0160(6) 0.0204(6) 0.0006(5) 0.0014(5) 0.0015(5)
O5 0.0426(7) 0.0343(6) 0.0279(6) 0.0077(5) -0.0029(5) 0.0133(5)
C5 0.0297(7) 0.0165(6) 0.0219(6) 0.0012(5) 0.0043(5) -0.0002(5)
C6 0.0285(7) 0.0187(6) 0.0213(6) 0.0023(5) 0.0040(5) 0.0019(5)
C7 0.0280(7) 0.0188(6) 0.0225(6) 0.0018(5) -0.0014(5) -0.0012(5)
C8 0.0288(7) 0.0154(6) 0.0212(6) 0.0021(5) 0.0023(5) 0.0034(5)
C9 0.0332(8) 0.0230(7) 0.0330(8) -0.0024(6) 0.0085(6) -0.0027(6)
C10 0.0483(10) 0.0290(8) 0.0332(8) -0.0017(6) 0.0186(7) 0.0023(7)
C11 0.0580(11) 0.0218(7) 0.0247(7) -0.0043(6) 0.0077(7) 0.0017(7)
C12 0.0433(9) 0.0240(7) 0.0304(8) -0.0047(6) 0.0004(7) -0.0066(7)
C13 0.0321(8) 0.0231(7) 0.0284(7) -0.0025(6) 0.0065(6) -0.0027(6)
C14 0.0425(9) 0.0357(8) 0.0223(7) -0.0009(6) -0.0046(6) 0.0056(7)
C15 0.0348(9) 0.0332(8) 0.0289(8) -0.0007(6) 0.0116(7) -0.0015(7)
C16 0.0245(8) 0.0343(8) 0.0526(10) 0.0088(8) -0.0018(7) 0.0024(7)
C17 0.0421(9) 0.0324(8) 0.0233(7) -0.0030(6) 0.0021(7) 0.0001(7)
C18 0.0255(7) 0.0176(6) 0.0256(7) 0.0009(5) 0.0007(5) -0.0024(5)
C19 0.0354(8) 0.0193(6) 0.0197(6) -0.0030(5) -0.0052(6) 0.0003(6)
C20 0.0695(13) 0.0380(9) 0.0271(8) 0.0093(7) -0.0044(8) 0.0212(9)
C21 0.0454(10) 0.0340(8) 0.0280(8) 0.0031(6) 0.0075(7) -0.0053(7)
C22 0.0435(10) 0.0201(7) 0.0452(10) 0.0004(6) -0.0014(8) -0.0069(7)
C23 0.0311(8) 0.0289(8) 0.0400(9) 0.0092(7) -0.0042(7) 0.0030(6)

loop_
_geom_bond_atom_site_label_1
_geom_bond_atom_site_label_2
_geom_bond_distance
_geom_bond_site_symmetry_2
_geom_bond_publ_flag
O1 C6 1.4351(16) . ?
O1 N2 1.4787(15) . ?
Si2 O2 1.6822(10) . ?
Si2 C16 1.8489(16) . ?
Si2 C17 1.8614(16) . ?
Si2 C18 1.8831(14) . ?
O2 N2 1.4229(14) . ?
N2 C3 1.4821(16) . ?
O3 C6 1.4169(18) . ?
O3 C14 1.4180(18) . ?
C3 C7 1.523(2) . ?
C3 C4 1.5477(18) . ?
O4 C19 1.1925(19) . ?
C4 C8 1.5182(18) . ?
C4 C5 1.5243(19) . ?
O5 C19 1.3491(19) . ?
O5 C20 1.4363(19) . ?
C5 C6 1.5224(18) . ?
C6 C15 1.518(2) . ?
C7 C19 1.5004(19) . ?
C8 C13 1.387(2) . ?
C8 C9 1.394(2) . ?
C9 C10 1.384(2) . ?
C10 C11 1.382(2) . ?
C11 C12 1.370(2) . ?
C12 C13 1.393(2) . ?
C18 C21 1.524(2) . ?
C18 C23 1.534(2) . ?
C18 C22 1.535(2) . ?
